data_2007810
loop_
_publ_author_name
'Zukerman-Schpector, J.'
'Monteiro, Hugo J.'

_publ_section_title
;Intermediates in the Synthesis of (+)-Grandisol. III.
 (1<i>S</i>,5<i>R</i>)-2,5-Dimethyl-1-(phenylsulfonyl)bicyclo[3.2.0]hept-2-ene
;
_journal_issue 11
_journal_name_full 'Acta Crystallographica Section C'
_journal_page_first 1673
_journal_page_last 1675
_journal_paper_doi 10.1107/S0108270198007811
_journal_volume 54
_journal_year 1998
_chemical_formula_moiety 'C15 H18 O2 S'
_chemical_formula_sum 'C15 H18 O2 S'
_chemical_formula_weight 262.366
_space_group_IT_number 19
_symmetry_cell_setting orthorhombic
_symmetry_space_group_name_Hall 'P 2ac 2ab'
_symmetry_space_group_name_H-M 'P 21 21 21'
_cell_angle_alpha 90.00
_cell_angle_beta 90.00
_cell_angle_gamma 90.00
_cell_formula_units_Z 4
_cell_length_a 7.6013(6)
_cell_length_b 11.7710(10)
_cell_length_c 14.896(2)
_cell_measurement_reflns_used 25
_cell_measurement_temperature 293
_cell_measurement_theta_max 18.16
_cell_measurement_theta_min 9.24
_cell_volume 1332.8(2)
_computing_cell_refinement 'CAD-4 Software'
_computing_data_collection 'CAD-4 Software (Enraf-Nonius,1989)'
_computing_data_reduction 'MolEN (Fair, 1990)'
_computing_molecular_graphics 'ZORTEP (Zsolnai, 1995)'
_computing_publication_material SHELXL93
_computing_structure_refinement 'SHELXL93 (Sheldrick, 1993)'
_computing_structure_solution 'SHELXS86 (Sheldrick, 1990)'
_diffrn_measurement_device_type 'Enraf-Nonius CAD4'
_diffrn_measurement_method \w/--2\q
_diffrn_radiation_monochromator graphite
_diffrn_radiation_source 'fine-focus sealed tube'
_diffrn_radiation_type MoK\a
_diffrn_radiation_wavelength 0.71073
_diffrn_reflns_limit_h_max 0
_diffrn_reflns_limit_h_min -9
_diffrn_reflns_limit_k_max 13
_diffrn_reflns_limit_k_min 0
_diffrn_reflns_limit_l_max 0
_diffrn_reflns_limit_l_min -17
_diffrn_reflns_number 1361
_diffrn_reflns_theta_max 25.00
_diffrn_standards_decay_% 1.1
_diffrn_standards_interval_time 30
_diffrn_standards_number 3
_exptl_absorpt_coefficient_mu 0.234
_exptl_absorpt_correction_T_max 0.999
_exptl_absorpt_correction_T_min 0.955
_exptl_absorpt_correction_type 'psi-scan (North et al., 1968)'
_exptl_crystal_colour colourless
_exptl_crystal_density_diffrn 1.3075
_exptl_crystal_density_meas ?
_exptl_crystal_description prismatic
_exptl_crystal_F_000 560.0
_exptl_crystal_size_max 0.30
_exptl_crystal_size_mid 0.15
_exptl_crystal_size_min 0.10
_refine_diff_density_max 0.189
_refine_diff_density_min -0.243
_refine_ls_abs_structure_details 'Flack  (1983) parameter  =  0.01 (3)'
_refine_ls_extinction_method none
_refine_ls_goodness_of_fit_all 1.077
_refine_ls_goodness_of_fit_ref 1.100
_refine_ls_hydrogen_treatment 'H atoms: see text below'
_refine_ls_matrix_type full
_refine_ls_number_parameters 165
_refine_ls_number_reflns 1361
_refine_ls_number_restraints 0
_refine_ls_restrained_S_all 1.077
_refine_ls_restrained_S_obs 1.100
_refine_ls_R_factor_all 0.0664
_refine_ls_R_factor_gt 0.0339
_refine_ls_shift/su_max 0.001
_refine_ls_structure_factor_coef Fsqd
_refine_ls_weighting_details 'w = 1/[\s^2^(Fo^2^)+(0.0440P)^2^+0.2293P] where P=(Fo^2^+2Fc^2^)/3'
_refine_ls_weighting_scheme calc
_refine_ls_wR_factor_all 0.0892
_refine_ls_wR_factor_ref 0.0796
_reflns_number_gt 1076
_reflns_number_total 1361
_reflns_threshold_expression F^2^>2\sF^2^
_cod_data_source_file fg1476.cif
_cod_data_source_block s93
_cod_depositor_comments
;
The following automatic conversions were performed:

'_exptl_crystal_density_meas' value 'not measured' was changed to '?'
- the value is perceived as not measured.

Automatic conversion script
Id: cif_fix_values 3008 2015-01-20 13:52:24Z robertas 

The following automatic conversions were performed:

'_refine_ls_weighting_scheme' value 'calc w =
1/[\s^2^(Fo^2^)+(0.0440P)^2^+0.2293P] where P=(Fo^2^+2Fc^2^)/3' was
changed to 'calc'. New tag '_refine_ls_weighting_details' was
created. The value of the new tag was set to 'w =
1/[\s^2^(Fo^2^)+(0.0440P)^2^+0.2293P] where P=(Fo^2^+2Fc^2^)/3'.

Automatic conversion script
Id: cif_fix_values 3143 2015-03-26 13:38:13Z robertas 
;
_cod_database_code 2007810

loop_
_symmetry_equiv_pos_as_xyz
'x, y, z'
'-x+1/2, -y, z+1/2'
'x+1/2, -y+1/2, -z'
'-x, y+1/2, -z+1/2'

loop_
_atom_site_label
_atom_site_fract_x
_atom_site_fract_y
_atom_site_fract_z
_atom_site_U_iso_or_equiv
_atom_site_adp_type
_atom_site_calc_flag
_atom_site_refinement_flags
_atom_site_occupancy
_atom_site_disorder_group
_atom_site_type_symbol
S 0.50223(11) 0.61517(7) 0.69174(5) 0.0354(2) Uani d . 1 . S
O1 0.5456(4) 0.7284(2) 0.6622(2) 0.0559(8) Uani d . 1 . O
O2 0.5854(4) 0.5198(3) 0.6488(2) 0.0607(8) Uani d . 1 . O
C1 0.2691(4) 0.5951(3) 0.6758(2) 0.0305(7) Uani d . 1 . C
C2 0.2295(5) 0.6189(3) 0.5777(2) 0.0376(8) Uani d . 1 . C
C3 0.1107(5) 0.7003(3) 0.5704(2) 0.0483(10) Uani d . 1 . C
H3 0.0707(5) 0.7262(3) 0.5151(2) 0.058 Uiso calc R 1 . H
C4 0.0454(5) 0.7476(3) 0.6569(3) 0.0502(10) Uani d . 1 . C
H4A -0.0822(5) 0.7469(3) 0.6593(3) 0.060 Uiso calc R 1 . H
H4B 0.0868(5) 0.8247(3) 0.6659(3) 0.060 Uiso calc R 1 . H
C5 0.1245(5) 0.6664(3) 0.7265(2) 0.0394(8) Uani d . 1 . C
C6 0.0246(5) 0.5519(3) 0.7373(3) 0.0508(10) Uani d . 1 . C
H6A -0.0159(5) 0.5382(3) 0.7981(3) 0.061 Uiso calc R 1 . H
H6B -0.0709(5) 0.5425(3) 0.6948(3) 0.061 Uiso calc R 1 . H
C7 0.1897(5) 0.4840(3) 0.7126(2) 0.0433(9) Uani d . 1 . C
H7A 0.1701(5) 0.4263(3) 0.6672(2) 0.052 Uiso calc R 1 . H
H7B 0.2521(5) 0.4531(3) 0.7639(2) 0.052 Uiso calc R 1 . H
C8 0.3076(6) 0.5523(4) 0.5014(2) 0.0580(11) Uani d . 1 . C
H8A 0.277(3) 0.4736(5) 0.5079(10) 0.087 Uiso calc R 1 . H
H8B 0.4332(7) 0.5604(18) 0.5021(11) 0.087 Uiso calc R 1 . H
H8C 0.262(3) 0.5804(16) 0.4455(3) 0.087 Uiso calc R 1 . H
C9 0.1633(5) 0.7228(4) 0.8163(3) 0.0567(11) Uani d . 1 . C
H9A 0.217(3) 0.6687(8) 0.8560(7) 0.085 Uiso calc R 1 . H
H9B 0.0555(7) 0.750(2) 0.8422(9) 0.085 Uiso calc R 1 . H
H9C 0.242(3) 0.7856(15) 0.8072(4) 0.085 Uiso calc R 1 . H
C10 0.5604(4) 0.6053(3) 0.8070(2) 0.0335(7) Uani d . 1 . C
C11 0.5912(6) 0.7039(3) 0.8547(3) 0.0506(10) Uani d . 1 . C
H11 0.5703(6) 0.7745(3) 0.8288(3) 0.061 Uiso calc R 1 . H
C12 0.6536(7) 0.6956(4) 0.9416(3) 0.0678(14) Uani d . 1 . C
H12 0.6758(7) 0.7614(4) 0.9742(3) 0.081 Uiso calc R 1 . H
C13 0.6831(6) 0.5926(4) 0.9799(3) 0.0627(12) Uani d . 1 . C
H13 0.7251(6) 0.5885(4) 1.0385(3) 0.075 Uiso calc R 1 . H
C14 0.6512(5) 0.4948(4) 0.9328(3) 0.0532(10) Uani d . 1 . C
H14 0.6707(5) 0.4244(4) 0.9594(3) 0.064 Uiso calc R 1 . H
C15 0.5900(5) 0.5011(3) 0.8457(2) 0.0410(8) Uani d . 1 . C
H15 0.5689(5) 0.4349(3) 0.8132(2) 0.049 Uiso calc R 1 . H

loop_
_atom_site_aniso_label
_atom_site_aniso_U_11
_atom_site_aniso_U_22
_atom_site_aniso_U_33
_atom_site_aniso_U_12
_atom_site_aniso_U_13
_atom_site_aniso_U_23
S 0.0281(4) 0.0492(5) 0.0288(4) -0.0014(5) 0.0017(4) 0.0000(4)
O1 0.053(2) 0.067(2) 0.048(2) -0.0249(14) -0.0072(13) 0.0240(13)
O2 0.0445(15) 0.093(2) 0.0442(14) 0.025(2) -0.0015(13) -0.0225(15)
C1 0.029(2) 0.030(2) 0.032(2) -0.0028(14) 0.0004(13) 0.0015(15)
C2 0.040(2) 0.040(2) 0.033(2) -0.006(2) -0.0051(15) -0.004(2)
C3 0.048(2) 0.055(2) 0.042(2) -0.001(2) -0.016(2) 0.007(2)
C4 0.043(2) 0.047(2) 0.061(2) 0.010(2) -0.006(2) -0.001(2)
C5 0.030(2) 0.049(2) 0.039(2) 0.005(2) 0.006(2) -0.001(2)
C6 0.034(2) 0.058(2) 0.060(2) -0.003(2) 0.007(2) 0.010(2)
C7 0.039(2) 0.038(2) 0.053(2) -0.003(2) 0.003(2) 0.006(2)
C8 0.066(3) 0.072(3) 0.037(2) -0.002(2) 0.001(2) -0.012(2)
C9 0.053(2) 0.071(3) 0.046(2) 0.013(2) 0.005(2) -0.014(2)
C10 0.0294(14) 0.039(2) 0.0324(15) -0.001(2) -0.0024(13) 0.004(2)
C11 0.062(3) 0.039(2) 0.051(2) -0.006(2) -0.017(2) 0.001(2)
C12 0.097(4) 0.061(3) 0.045(2) -0.006(3) -0.026(3) -0.010(2)
C13 0.070(3) 0.082(3) 0.036(2) 0.004(3) -0.014(2) 0.008(2)
C14 0.053(2) 0.056(2) 0.051(2) 0.008(2) -0.002(2) 0.022(2)
C15 0.036(2) 0.038(2) 0.049(2) 0.004(2) 0.001(2) 0.004(2)

loop_
_atom_type_symbol
_atom_type_description
_atom_type_scat_dispersion_real
_atom_type_scat_dispersion_imag
_atom_type_scat_source
S S 0.1246 0.1234 'International Tables Vol C Tables 4.2.6.8 and 6.1.1.4'
O O 0.0106 0.0060 'International Tables Vol C Tables 4.2.6.8 and 6.1.1.4'
C C 0.0033 0.0016 'International Tables Vol C Tables 4.2.6.8 and 6.1.1.4'
H H 0.0000 0.0000 'International Tables Vol C Tables 4.2.6.8 and 6.1.1.4'

loop_
_geom_angle_atom_site_label_1
_geom_angle_atom_site_label_2
_geom_angle_atom_site_label_3
_geom_angle
_geom_angle_publ_flag
O2 S O1 119.0(2) yes
O2 S C10 105.6(2) yes
O1 S C10 107.4(2) yes
O2 S C1 105.7(2) yes
O1 S C1 107.8(2) yes
C10 S C1 111.28(14) yes
C2 C1 C7 114.9(3) yes
C2 C1 C5 103.0(3) yes
C7 C1 C5 90.5(3) yes
C2 C1 S 107.3(2) yes
C7 C1 S 116.7(2) yes
C5 C1 S 123.6(2) yes
C3 C2 C8 125.9(3) no
C3 C2 C1 110.4(3) no
C8 C2 C1 123.6(3) no
C2 C3 C4 115.4(3) no
C3 C4 C5 102.8(3) no
C9 C5 C4 113.5(3) yes
C9 C5 C6 112.5(3) yes
C4 C5 C6 114.8(3) yes
C9 C5 C1 121.2(3) yes
C4 C5 C1 106.4(3) yes
C6 C5 C1 85.9(3) yes
C7 C6 C5 91.6(3) yes
C6 C7 C1 87.9(2) yes
C15 C10 C11 120.5(3) no
C15 C10 S 120.3(3) no
C11 C10 S 119.0(3) no
C10 C11 C12 118.7(4) no
C13 C12 C11 120.9(4) no
C12 C13 C14 120.4(3) no
C13 C14 C15 119.7(4) no
C10 C15 C14 119.8(3) no

loop_
_geom_bond_atom_site_label_1
_geom_bond_atom_site_label_2
_geom_bond_distance
_geom_bond_publ_flag
S O2 1.439(3) yes
S O1 1.442(3) yes
S C10 1.777(3) yes
S C1 1.803(3) yes
C1 C2 1.519(4) no
C1 C7 1.542(4) yes
C1 C5 1.575(5) yes
C2 C3 1.321(5) yes
C2 C8 1.502(5) no
C3 C4 1.489(5) no
C4 C5 1.533(5) no
C5 C9 1.522(5) yes
C5 C6 1.555(5) yes
C6 C7 1.533(5) yes
C10 C15 1.374(5) no
C10 C11 1.381(5) no
C11 C12 1.382(5) no
C12 C13 1.359(6) no
C13 C14 1.370(6) no
C14 C15 1.381(5) no

loop_
_geom_torsion_atom_site_label_1
_geom_torsion_atom_site_label_2
_geom_torsion_atom_site_label_3
_geom_torsion_atom_site_label_4
_geom_torsion
_geom_torsion_publ_flag
O2 S C1 C2 -72.4(3) no
O1 S C1 C2 55.9(3) no
C10 S C1 C2 173.4(2) no
O2 S C1 C7 58.1(3) no
O1 S C1 C7 -173.6(2) no
C10 S C1 C7 -56.1(3) no
O2 S C1 C5 168.3(3) no
O1 S C1 C5 -63.4(3) no
C10 S C1 C5 54.1(3) no
C7 C1 C2 C3 105.7(3) no
C5 C1 C2 C3 9.0(4) no
S C1 C2 C3 -122.8(3) no
C7 C1 C2 C8 -70.5(4) no
C5 C1 C2 C8 -167.2(3) no
S C1 C2 C8 61.1(4) no
C8 C2 C3 C4 175.9(4) no
C1 C2 C3 C4 -0.2(4) no
C2 C3 C4 C5 -8.9(4) no
C3 C4 C5 C9 149.5(3) no
C3 C4 C5 C6 -79.3(4) no
C3 C4 C5 C1 13.8(4) no
C2 C1 C5 C9 -145.5(3) no
C7 C1 C5 C9 98.7(4) no
S C1 C5 C9 -24.3(4) no
C2 C1 C5 C4 -14.0(4) no
C7 C1 C5 C4 -129.8(3) no
S C1 C5 C4 107.2(3) no
C2 C1 C5 C6 100.6(3) no
C7 C1 C5 C6 -15.1(3) no
S C1 C5 C6 -138.1(3) no
C9 C5 C6 C7 -107.0(3) no
C4 C5 C6 C7 121.4(3) no
C1 C5 C6 C7 15.2(3) no
C5 C6 C7 C1 -15.5(3) no
C2 C1 C7 C6 -89.3(3) no
C5 C1 C7 C6 15.3(3) no
S C1 C7 C6 143.9(2) no
O2 S C10 C15 -30.3(3) no
O1 S C10 C15 -158.2(3) no
C1 S C10 C15 84.0(3) no
O2 S C10 C11 143.8(3) no
O1 S C10 C11 15.8(3) no
C1 S C10 C11 -101.9(3) no
C15 C10 C11 C12 0.6(6) no
S C10 C11 C12 -173.5(4) no
C10 C11 C12 C13 -0.5(7) no
C11 C12 C13 C14 0.0(7) no
C12 C13 C14 C15 0.5(6) no
C11 C10 C15 C14 -0.1(5) no
S C10 C15 C14 173.9(3) no
C13 C14 C15 C10 -0.4(6) no

loop_
_cod_related_entry_id
_cod_related_entry_database
_cod_related_entry_code
1 ChemSpider 9131585
